data_4120124
loop_
_publ_author_name
'Mark C. Lipke'
'T. Don Tilley'

_publ_section_title
;
 Silane-Isocyanide Coupling Involving 1,1-Insertion of XylNC into the Si-H
 Bond of a \s-Silane Ligand
;
_journal_name_full 'Journal of the American Chemical Society'
_journal_page_first 10298
_journal_page_last 10301
_journal_paper_doi 10.1021/ja404910h
_journal_volume 135
_journal_year 2013
_chemical_formula_moiety 'C61 H60 B N P3 Si Ru, C6 H4 F'
_chemical_formula_sum 'C67 H64 B F N P3 Ru Si'
_chemical_formula_weight 1135.07
_chemical_name_systematic
; 
 ? 
;
_space_group_IT_number 2
_symmetry_cell_setting triclinic
_symmetry_space_group_name_Hall '-P 1'
_symmetry_space_group_name_H-M 'P -1'
_atom_sites_solution_hydrogens geom
_atom_sites_solution_primary direct
_atom_sites_solution_secondary difmap
_audit_creation_method SHELXL-97
_cell_angle_alpha 75.370(3)
_cell_angle_beta 84.383(4)
_cell_angle_gamma 70.341(3)
_cell_formula_units_Z 2
_cell_length_a 13.1029(11)
_cell_length_b 13.4322(10)
_cell_length_c 17.4919(12)
_cell_measurement_reflns_used 9710
_cell_measurement_temperature 100(2)
_cell_measurement_theta_max 25.337
_cell_measurement_theta_min 2.261
_cell_volume 2804.9(4)
_computing_cell_refinement 'Bruker APEX2 v. 2009.1'
_computing_data_collection 'Bruker APEX2 v. 2009.1'
_computing_data_reduction 'Bruker APEX2 v. 2009.1'
_computing_publication_material CIFTAB
_computing_structure_refinement 'SHELXL-97 (Sheldrick, 2008)'
_computing_structure_solution 'SHELXS-97 (Sheldrick, 2008)'
_diffrn_ambient_temperature 100(2)
_diffrn_detector_area_resol_mean 8.366
_diffrn_measured_fraction_theta_full 0.991
_diffrn_measured_fraction_theta_max 0.991
_diffrn_measurement_device_type 'Bruker APEX-II CCD'
_diffrn_measurement_method '\f and \w scans'
_diffrn_radiation_monochromator 'QUAZAR multilayer mirrors'
_diffrn_radiation_source 'microfocus sealed tube'
_diffrn_radiation_type MoK\a
_diffrn_radiation_wavelength 0.71073
_diffrn_reflns_av_R_equivalents 0.0542
_diffrn_reflns_av_sigmaI/netI 0.0344
_diffrn_reflns_limit_h_max 15
_diffrn_reflns_limit_h_min -15
_diffrn_reflns_limit_k_max 16
_diffrn_reflns_limit_k_min -16
_diffrn_reflns_limit_l_max 21
_diffrn_reflns_limit_l_min -21
_diffrn_reflns_number 128460
_diffrn_reflns_theta_full 25.39
_diffrn_reflns_theta_max 25.39
_diffrn_reflns_theta_min 1.20
_exptl_absorpt_coefficient_mu 0.423
_exptl_absorpt_correction_T_max 1
_exptl_absorpt_correction_T_min 0.9589
_exptl_absorpt_correction_type multi-scan
_exptl_absorpt_process_details SADABS
_exptl_crystal_colour colorless
_exptl_crystal_density_diffrn 1.344
_exptl_crystal_description plate
_exptl_crystal_F_000 1070
_exptl_crystal_size_max 0.10
_exptl_crystal_size_mid 0.10
_exptl_crystal_size_min 0.02
_refine_diff_density_max 2.432
_refine_diff_density_min -0.912
_refine_diff_density_rms 0.083
_refine_ls_extinction_method none
_refine_ls_goodness_of_fit_ref 1.042
_refine_ls_hydrogen_treatment mixed
_refine_ls_matrix_type full
_refine_ls_number_parameters 736
_refine_ls_number_reflns 10220
_refine_ls_number_restraints 1
_refine_ls_restrained_S_all 1.043
_refine_ls_R_factor_all 0.0632
_refine_ls_R_factor_gt 0.0455
_refine_ls_shift/su_max 0.019
_refine_ls_shift/su_mean 0.002
_refine_ls_structure_factor_coef Fsqd
_refine_ls_weighting_details 'calc w=1/[\s^2^(Fo^2^)+(0.0431P)^2^+6.9383P] where P=(Fo^2^+2Fc^2^)/3'
_refine_ls_weighting_scheme calc
_refine_ls_wR_factor_gt 0.1049
_refine_ls_wR_factor_ref 0.1149
_reflns_number_gt 8236
_reflns_number_total 10220
_reflns_threshold_expression >2sigma(I)
_cod_data_source_file ja404910h_si_002.cif
_cod_data_source_block shelxl
_cod_original_formula_sum 'C67 H64 B F1 N P3 Ru Si'
_cod_database_code 4120124

loop_
_symmetry_equiv_pos_as_xyz
'x, y, z'
'-x, -y, -z'

loop_
_atom_site_label
_atom_site_type_symbol
_atom_site_fract_x
_atom_site_fract_y
_atom_site_fract_z
_atom_site_U_iso_or_equiv
_atom_site_adp_type
_atom_site_occupancy
_atom_site_symmetry_multiplicity
_atom_site_calc_flag
_atom_site_refinement_flags
_atom_site_disorder_assembly
_atom_site_disorder_group
Ru1 Ru 0.72642(2) 0.73199(2) 0.709862(16) 0.02276(9) Uani 1 1 d D . .
P1 P 0.74413(7) 0.60049(7) 0.63533(5) 0.0225(2) Uani 1 1 d . A .
P2 P 0.70181(7) 0.59859(7) 0.82244(5) 0.02071(19) Uani 1 1 d . A .
P3 P 0.91646(7) 0.66301(7) 0.72876(5) 0.0216(2) Uani 1 1 d . A .
Si1 Si 0.6278(2) 0.9089(3) 0.6402(2) 0.0124(12) Uani 0.66(2) 1 d P A 3
C46 C 0.6796(6) 1.0001(9) 0.5535(6) 0.0150(19) Uani 0.66(2) 1 d P A 3
C52 C 0.4822(5) 0.9470(5) 0.6160(4) 0.0137(19) Uani 0.66(2) 1 d P A 3
Si1B Si 0.604(2) 0.9003(12) 0.6448(8) 0.104(4) Uani 0.34(2) 1 d P A 4
C52B C 0.440(3) 0.918(2) 0.6442(18) 0.108(12) Uani 0.34(2) 1 d P A 4
C46B C 0.656(4) 0.990(3) 0.564(2) 0.107(14) Uani 0.34(2) 1 d P A 4
C1 C 0.7358(3) 0.6080(3) 0.92007(19) 0.0237(7) Uani 1 1 d . . .
C40 C 0.9663(3) 0.3176(3) 0.78654(19) 0.0195(7) Uani 1 1 d . . .
C26 C 0.9745(3) 0.7771(3) 0.5846(2) 0.0339(9) Uani 1 1 d . A .
H26 H 0.9149 0.8358 0.5957 0.041 Uiso 1 1 calc R . .
C20 C 0.6619(3) 0.6990(3) 0.4815(2) 0.0313(8) Uani 1 1 d . A .
H20 H 0.5928 0.7053 0.5061 0.038 Uiso 1 1 calc R . .
C41 C 1.0359(3) 0.2817(3) 0.8513(2) 0.0260(8) Uani 1 1 d . . .
H41 H 1.0370 0.3331 0.8796 0.031 Uiso 1 1 calc R . .
C19 C 0.7549(3) 0.6499(3) 0.52740(19) 0.0247(8) Uani 1 1 d . . .
C24 C 0.8548(3) 0.6435(3) 0.4896(2) 0.0298(8) Uani 1 1 d . A .
H24 H 0.9192 0.6101 0.5196 0.036 Uiso 1 1 calc R . .
C38 C 0.9605(3) 0.5201(3) 0.77912(19) 0.0217(7) Uani 1 1 d . . .
H38A H 1.0376 0.4875 0.7650 0.026 Uiso 1 1 calc R A .
H38B H 0.9566 0.5148 0.8368 0.026 Uiso 1 1 calc R . .
C25 C 0.9990(3) 0.6760(3) 0.6376(2) 0.0254(8) Uani 1 1 d . . .
C35 C 0.9883(3) 0.7696(3) 0.9112(2) 0.0320(9) Uani 1 1 d . . .
H35 H 0.9677 0.7641 0.9653 0.038 Uiso 1 1 calc R . .
C27 C 1.0349(3) 0.7940(3) 0.5160(2) 0.0382(10) Uani 1 1 d . . .
H27 H 1.0168 0.8636 0.4805 0.046 Uiso 1 1 calc R A .
C2 C 0.6776(3) 0.7028(3) 0.9452(2) 0.0274(8) Uani 1 1 d . A .
H2 H 0.6241 0.7590 0.9119 0.033 Uiso 1 1 calc R . .
C30 C 1.0875(3) 0.5924(3) 0.6208(2) 0.0277(8) Uani 1 1 d . A .
H30 H 1.1073 0.5232 0.6569 0.033 Uiso 1 1 calc R . .
C8 C 0.4769(3) 0.7023(3) 0.8300(2) 0.0335(9) Uani 1 1 d . A .
H8 H 0.4935 0.7673 0.8075 0.040 Uiso 1 1 calc R . .
C5 C 0.8333(3) 0.5412(3) 1.0426(2) 0.0337(9) Uani 1 1 d . . .
H5 H 0.8872 0.4858 1.0760 0.040 Uiso 1 1 calc R A .
C12 C 0.5346(3) 0.5100(3) 0.8815(2) 0.0292(8) Uani 1 1 d . A .
H12 H 0.5907 0.4420 0.8948 0.035 Uiso 1 1 calc R . .
C45 C 0.9680(3) 0.2361(3) 0.7498(2) 0.0259(8) Uani 1 1 d . . .
H45 H 0.9215 0.2546 0.7064 0.031 Uiso 1 1 calc R . .
C13 C 0.6293(3) 0.5489(3) 0.63826(19) 0.0249(8) Uani 1 1 d . . .
C44 C 1.0351(3) 0.1286(3) 0.7742(2) 0.0329(9) Uani 1 1 d . . .
H44 H 1.0335 0.0760 0.7472 0.039 Uiso 1 1 calc R . .
C43 C 1.1035(3) 0.0982(3) 0.8368(2) 0.0319(9) Uani 1 1 d . . .
H43 H 1.1502 0.0254 0.8527 0.038 Uiso 1 1 calc R . .
C36 C 0.9452(3) 0.7235(3) 0.8651(2) 0.0289(8) Uani 1 1 d . A .
H36 H 0.8942 0.6878 0.8880 0.035 Uiso 1 1 calc R . .
C37 C 0.8619(3) 0.4797(3) 0.66442(19) 0.0231(7) Uani 1 1 d . . .
H37A H 0.8491 0.4177 0.6507 0.028 Uiso 1 1 calc R A .
H37B H 0.9256 0.4920 0.6333 0.028 Uiso 1 1 calc R . .
N1 N 0.6419(3) 0.9485(2) 0.72931(18) 0.0328(7) Uani 1 1 d . . .
C7 C 0.5604(3) 0.6034(3) 0.8459(2) 0.0249(8) Uani 1 1 d . . .
C42 C 1.1031(3) 0.1751(3) 0.8759(2) 0.0314(8) Uani 1 1 d . . .
H42 H 1.1488 0.1553 0.9199 0.038 Uiso 1 1 calc R . .
C6 C 0.8141(3) 0.5272(3) 0.9697(2) 0.0274(8) Uani 1 1 d . A .
H6 H 0.8546 0.4622 0.9538 0.033 Uiso 1 1 calc R . .
C18 C 0.6411(3) 0.4583(3) 0.6086(2) 0.0328(9) Uani 1 1 d . A .
H18 H 0.7104 0.4195 0.5908 0.039 Uiso 1 1 calc R . .
C39 C 0.7763(3) 0.4604(3) 0.81381(19) 0.0213(7) Uani 1 1 d . . .
H39A H 0.7942 0.4137 0.8676 0.026 Uiso 1 1 calc R A .
H39B H 0.7281 0.4336 0.7901 0.026 Uiso 1 1 calc R . .
C32 C 1.0490(3) 0.7828(3) 0.7544(2) 0.0322(9) Uani 1 1 d . A .
H32 H 1.0718 0.7870 0.7008 0.039 Uiso 1 1 calc R . .
C14 C 0.5269(3) 0.6058(3) 0.6622(2) 0.0332(9) Uani 1 1 d . A .
H14 H 0.5162 0.6697 0.6802 0.040 Uiso 1 1 calc R . .
C49 C 0.7429(4) 1.1362(4) 0.4230(3) 0.0491(11) Uani 1 1 d . . .
H49 H 0.7636 1.1832 0.3786 0.059 Uiso 1 1 calc R . .
C31 C 0.9754(3) 0.7285(3) 0.7858(2) 0.0239(7) Uani 1 1 d . . .
C3 C 0.6969(3) 0.7162(3) 1.0177(2) 0.0336(9) Uani 1 1 d . . .
H3 H 0.6568 0.7811 1.0338 0.040 Uiso 1 1 calc R A .
C34 C 1.0610(3) 0.8235(3) 0.8785(2) 0.0328(9) Uani 1 1 d . A .
H34 H 1.0908 0.8551 0.9098 0.039 Uiso 1 1 calc R . .
C59 C 0.6985(4) 1.1003(3) 0.7418(2) 0.0393(10) Uani 1 1 d . . .
C17 C 0.5536(3) 0.4240(3) 0.6048(2) 0.0378(9) Uani 1 1 d . . .
H17 H 0.5631 0.3630 0.5835 0.045 Uiso 1 1 calc R A .
C21 C 0.6691(3) 0.7387(3) 0.4004(2) 0.0374(9) Uani 1 1 d . . .
H21 H 0.6051 0.7708 0.3699 0.045 Uiso 1 1 calc R A .
C51 C 0.7463(3) 0.9568(4) 0.4957(2) 0.0399(10) Uani 1 1 d . . .
H51 H 0.7706 0.8805 0.5005 0.048 Uiso 1 1 calc R A 3
C4 C 0.7746(3) 0.6349(3) 1.0667(2) 0.0362(9) Uani 1 1 d . A .
H4 H 0.7875 0.6436 1.1168 0.043 Uiso 1 1 calc R . .
B1 B 0.8911(3) 0.4456(3) 0.7600(2) 0.0212(8) Uani 1 1 d . A .
C11 C 0.4274(3) 0.5153(3) 0.8978(2) 0.0362(9) Uani 1 1 d . . .
H11 H 0.4106 0.4507 0.9218 0.043 Uiso 1 1 calc R A .
C23 C 0.8617(3) 0.6850(3) 0.4089(2) 0.0356(9) Uani 1 1 d . . .
H23 H 0.9303 0.6814 0.3843 0.043 Uiso 1 1 calc R A .
C33 C 1.0898(3) 0.8310(3) 0.8000(2) 0.0362(9) Uani 1 1 d . . .
H33 H 1.1382 0.8697 0.7767 0.043 Uiso 1 1 calc R A .
C57 C 0.5702(4) 1.2494(3) 0.7889(3) 0.0513(13) Uani 1 1 d . . .
H57 H 0.5535 1.3187 0.8004 0.062 Uiso 1 1 calc R A .
C60 C 0.8106(4) 1.0472(4) 0.7125(3) 0.0469(11) Uani 1 1 d . A .
H60A H 0.8501 0.9866 0.7545 0.070 Uiso 1 1 calc R . .
H60B H 0.8491 1.1006 0.6973 0.070 Uiso 1 1 calc R . .
H60C H 0.8056 1.0199 0.6666 0.070 Uiso 1 1 calc R . .
C22 C 0.7689(3) 0.7316(3) 0.3640(2) 0.0381(10) Uani 1 1 d . A .
H22 H 0.7738 0.7586 0.3086 0.046 Uiso 1 1 calc R . .
C10 C 0.3453(3) 0.6130(3) 0.8795(3) 0.0429(10) Uani 1 1 d . A .
H10 H 0.2719 0.6159 0.8894 0.052 Uiso 1 1 calc R . .
C28 C 1.1215(3) 0.7093(3) 0.4995(2) 0.0352(9) Uani 1 1 d . A .
H28 H 1.1629 0.7202 0.4523 0.042 Uiso 1 1 calc R . .
C50 C 0.7787(3) 1.0257(4) 0.4294(3) 0.0455(11) Uani 1 1 d . A .
H50 H 0.8247 0.9958 0.3897 0.055 Uiso 1 1 calc R . .
C54 C 0.6181(3) 1.0514(3) 0.7524(2) 0.0358(10) Uani 1 1 d . A .
C66 C 0.8187(3) 0.1496(3) 0.9413(2) 0.0356(9) Uani 1 1 d . B .
H66 H 0.8793 0.1745 0.9276 0.043 Uiso 1 1 calc R . .
C67 C 0.8216(4) 0.0520(3) 0.9277(2) 0.0448(11) Uani 1 1 d . . .
H67 H 0.8845 0.0089 0.9051 0.054 Uiso 1 1 calc R . .
C15 C 0.4395(3) 0.5695(4) 0.6599(2) 0.0403(10) Uani 1 1 d . . .
H15 H 0.3700 0.6079 0.6778 0.048 Uiso 1 1 calc R A .
C29 C 1.1480(3) 0.6090(3) 0.5514(2) 0.0342(9) Uani 1 1 d . . .
H29 H 1.2078 0.5507 0.5400 0.041 Uiso 1 1 calc R A .
C16 C 0.4528(3) 0.4779(3) 0.6317(2) 0.0379(9) Uani 1 1 d . A .
H16 H 0.3932 0.4528 0.6311 0.045 Uiso 1 1 calc R . .
C47 C 0.6430(3) 1.1114(3) 0.5457(2) 0.0391(10) Uani 1 1 d . . .
H47 H 0.5948 1.1415 0.5844 0.047 Uiso 1 1 calc R A 3
C64 C 0.6392(4) 0.1754(5) 0.9940(3) 0.0585(14) Uani 1 1 d . B .
H64 H 0.5763 0.2183 1.0168 0.070 Uiso 1 1 calc R . .
C55 C 0.5153(4) 1.0969(3) 0.7826(2) 0.0392(10) Uani 1 1 d . . .
C63 C 0.6420(5) 0.0791(5) 0.9803(3) 0.0631(16) Uani 1 1 d . . .
C9 C 0.3702(3) 0.7077(3) 0.8464(3) 0.0420(10) Uani 1 1 d . . .
H9 H 0.3141 0.7758 0.8350 0.050 Uiso 1 1 calc R A .
C58 C 0.6713(4) 1.2007(3) 0.7614(3) 0.0494(12) Uani 1 1 d . A .
H58 H 0.7244 1.2360 0.7554 0.059 Uiso 1 1 calc R . .
C56 C 0.4929(4) 1.1996(4) 0.8001(2) 0.0501(13) Uani 1 1 d . A .
H56 H 0.4232 1.2342 0.8199 0.060 Uiso 1 1 calc R . .
C61 C 0.4325(4) 1.0407(4) 0.7974(3) 0.0546(13) Uani 1 1 d . A .
H61A H 0.4080 1.0386 0.7468 0.082 Uiso 1 1 calc R . .
H61B H 0.3707 1.0802 0.8264 0.082 Uiso 1 1 calc R . .
H61C H 0.4643 0.9663 0.8287 0.082 Uiso 1 1 calc R . .
C62 C 0.7335(5) 0.0177(4) 0.9470(3) 0.0566(14) Uani 1 1 d . B .
C48 C 0.6759(4) 1.1793(4) 0.4821(3) 0.0433(10) Uani 1 1 d . A .
H48 H 0.6530 1.2553 0.4785 0.052 Uiso 1 1 calc R . .
C53 C 0.7040(3) 0.8525(3) 0.7668(2) 0.0291(8) Uani 1 1 d . A .
C65 C 0.7280(3) 0.2105(4) 0.9747(2) 0.0423(10) Uani 1 1 d . . .
H65 H 0.7262 0.2774 0.9846 0.051 Uiso 1 1 calc R B .
F1A F 0.7221(6) -0.0650(5) 0.9388(4) 0.070(2) Uani 0.465(7) 1 d P B 1
F1B F 0.5633(5) 0.0310(6) 0.9935(3) 0.081(2) Uani 0.535(7) 1 d P B 2
H1A H 0.745(3) 0.807(3) 0.630(2) 0.042(11) Uiso 1 1 d . . .
H53 H 0.738(3) 0.849(3) 0.819(3) 0.049(12) Uiso 1 1 d . . .
H2A H 0.6031(16) 0.774(4) 0.698(3) 0.072(15) Uiso 1 1 d D . .
H52A H 0.481(3) 0.922(4) 0.584(3) 0.033(13) Uiso 1 1 d . . .
H52B H 0.452(4) 1.009(4) 0.604(3) 0.044(14) Uiso 1 1 d . . .

loop_
_atom_site_aniso_label
_atom_site_aniso_U_11
_atom_site_aniso_U_22
_atom_site_aniso_U_33
_atom_site_aniso_U_23
_atom_site_aniso_U_13
_atom_site_aniso_U_12
Ru1 0.02591(17) 0.02146(16) 0.01869(15) -0.00632(11) 0.00061(11) -0.00392(12)
P1 0.0223(5) 0.0221(5) 0.0196(4) -0.0061(4) -0.0016(3) -0.0017(4)
P2 0.0197(5) 0.0199(4) 0.0214(4) -0.0072(4) 0.0008(3) -0.0036(4)
P3 0.0252(5) 0.0175(4) 0.0208(4) -0.0050(4) 0.0023(4) -0.0054(4)
Si1 0.0119(16) 0.0127(12) 0.0134(13) -0.0025(8) -0.0009(7) -0.0051(8)
C46 0.009(3) 0.016(4) 0.018(4) 0.002(3) -0.003(2) -0.005(2)
C52 0.017(3) 0.008(3) 0.014(3) 0.000(3) -0.004(2) -0.002(2)
Si1B 0.147(10) 0.067(6) 0.066(6) -0.038(5) -0.047(6) 0.036(6)
C52B 0.13(3) 0.075(17) 0.072(17) -0.001(14) -0.036(17) 0.022(17)
C46B 0.22(4) 0.048(15) 0.036(13) -0.011(11) -0.01(2) -0.02(2)
C1 0.0233(19) 0.0302(19) 0.0208(17) -0.0078(15) 0.0061(14) -0.0131(15)
C40 0.0182(17) 0.0200(17) 0.0209(17) -0.0054(14) 0.0048(13) -0.0079(14)
C26 0.033(2) 0.029(2) 0.033(2) -0.0069(17) 0.0076(17) -0.0045(17)
C20 0.030(2) 0.033(2) 0.0268(19) -0.0052(16) -0.0013(16) -0.0063(17)
C41 0.0252(19) 0.0222(18) 0.0313(19) -0.0067(15) -0.0017(15) -0.0076(15)
C19 0.030(2) 0.0210(17) 0.0204(17) -0.0075(14) -0.0033(14) -0.0017(15)
C24 0.028(2) 0.030(2) 0.0251(19) -0.0052(16) -0.0025(15) -0.0016(16)
C38 0.0249(18) 0.0193(17) 0.0196(17) -0.0043(14) 0.0005(14) -0.0060(14)
C25 0.029(2) 0.0246(18) 0.0240(18) -0.0084(15) 0.0048(15) -0.0098(15)
C35 0.037(2) 0.029(2) 0.029(2) -0.0094(16) -0.0030(16) -0.0075(17)
C27 0.045(2) 0.030(2) 0.033(2) -0.0010(17) 0.0092(18) -0.0120(19)
C2 0.031(2) 0.0294(19) 0.0238(18) -0.0075(15) 0.0048(15) -0.0129(16)
C30 0.030(2) 0.0263(19) 0.0266(19) -0.0064(15) -0.0002(15) -0.0084(16)
C8 0.028(2) 0.026(2) 0.044(2) -0.0090(17) 0.0041(17) -0.0072(16)
C5 0.031(2) 0.044(2) 0.028(2) -0.0035(18) -0.0065(16) -0.0168(18)
C12 0.023(2) 0.030(2) 0.033(2) -0.0092(16) -0.0016(15) -0.0058(16)
C45 0.030(2) 0.0231(18) 0.0240(18) -0.0040(15) -0.0020(15) -0.0084(15)
C13 0.0258(19) 0.0302(19) 0.0176(17) -0.0040(15) -0.0042(14) -0.0078(15)
C44 0.042(2) 0.0234(19) 0.036(2) -0.0112(17) 0.0034(18) -0.0122(17)
C43 0.028(2) 0.0171(18) 0.042(2) -0.0012(16) 0.0020(17) -0.0015(15)
C36 0.030(2) 0.0277(19) 0.0300(19) -0.0068(16) 0.0021(16) -0.0118(16)
C37 0.0238(18) 0.0208(17) 0.0224(17) -0.0077(14) -0.0015(14) -0.0022(14)
N1 0.0415(19) 0.0236(16) 0.0277(16) -0.0097(13) -0.0075(14) 0.0013(14)
C7 0.0231(19) 0.0279(19) 0.0251(18) -0.0106(15) 0.0011(14) -0.0074(15)
C42 0.027(2) 0.028(2) 0.035(2) -0.0012(17) -0.0069(16) -0.0075(16)
C6 0.0241(19) 0.033(2) 0.0274(19) -0.0079(16) 0.0024(15) -0.0118(16)
C18 0.031(2) 0.029(2) 0.035(2) -0.0065(17) 0.0048(17) -0.0091(17)
C39 0.0226(18) 0.0180(17) 0.0223(17) -0.0076(14) 0.0005(14) -0.0035(14)
C32 0.033(2) 0.028(2) 0.036(2) -0.0094(17) 0.0066(17) -0.0111(17)
C14 0.026(2) 0.042(2) 0.034(2) -0.0175(18) -0.0010(16) -0.0082(17)
C49 0.047(3) 0.047(3) 0.051(3) -0.003(2) 0.010(2) -0.022(2)
C31 0.0249(19) 0.0166(17) 0.0271(18) -0.0050(14) 0.0003(14) -0.0029(14)
C3 0.040(2) 0.041(2) 0.029(2) -0.0167(18) 0.0126(17) -0.0223(19)
C34 0.032(2) 0.0236(19) 0.045(2) -0.0112(17) -0.0078(18) -0.0066(16)
C59 0.056(3) 0.028(2) 0.031(2) -0.0042(17) -0.0151(19) -0.009(2)
C17 0.045(3) 0.031(2) 0.042(2) -0.0089(18) -0.0020(19) -0.0166(19)
C21 0.038(2) 0.039(2) 0.026(2) -0.0006(17) -0.0099(17) -0.0025(18)
C51 0.037(2) 0.041(2) 0.039(2) -0.0075(19) -0.0018(18) -0.0105(19)
C4 0.039(2) 0.057(3) 0.0245(19) -0.0150(19) 0.0032(17) -0.028(2)
B1 0.020(2) 0.0199(19) 0.0219(19) -0.0058(16) 0.0002(15) -0.0037(16)
C11 0.030(2) 0.037(2) 0.044(2) -0.0078(19) 0.0042(18) -0.0173(18)
C23 0.034(2) 0.035(2) 0.029(2) -0.0061(17) 0.0052(17) -0.0022(17)
C33 0.035(2) 0.029(2) 0.048(2) -0.0098(18) 0.0040(18) -0.0151(18)
C57 0.083(4) 0.027(2) 0.037(2) -0.0105(19) -0.018(2) -0.002(2)
C60 0.055(3) 0.037(2) 0.053(3) -0.013(2) -0.004(2) -0.017(2)
C22 0.050(3) 0.036(2) 0.0191(18) -0.0038(17) 0.0035(17) -0.0055(19)
C10 0.023(2) 0.048(3) 0.056(3) -0.012(2) 0.0070(19) -0.0118(19)
C28 0.038(2) 0.039(2) 0.030(2) -0.0096(18) 0.0124(17) -0.0163(19)
C50 0.035(2) 0.051(3) 0.048(3) -0.011(2) 0.0013(19) -0.009(2)
C54 0.046(2) 0.029(2) 0.0226(19) -0.0103(16) -0.0093(17) 0.0054(18)
C66 0.035(2) 0.039(2) 0.029(2) -0.0019(17) 0.0001(17) -0.0123(18)
C67 0.052(3) 0.036(2) 0.036(2) -0.0022(19) -0.003(2) -0.004(2)
C15 0.026(2) 0.054(3) 0.041(2) -0.016(2) -0.0023(17) -0.0100(19)
C29 0.027(2) 0.036(2) 0.038(2) -0.0151(18) 0.0065(17) -0.0061(17)
C16 0.032(2) 0.045(2) 0.038(2) -0.0023(19) -0.0081(18) -0.0169(19)
C47 0.041(2) 0.038(2) 0.034(2) -0.0052(18) -0.0024(18) -0.0102(19)
C64 0.036(3) 0.084(4) 0.043(3) -0.005(3) 0.005(2) -0.013(3)
C55 0.050(3) 0.033(2) 0.026(2) -0.0051(17) -0.0084(18) -0.0014(19)
C63 0.057(3) 0.093(4) 0.044(3) 0.018(3) -0.015(2) -0.051(3)
C9 0.025(2) 0.037(2) 0.060(3) -0.014(2) 0.0044(19) -0.0036(18)
C58 0.077(3) 0.027(2) 0.039(2) -0.0068(19) -0.017(2) -0.006(2)
C56 0.065(3) 0.039(2) 0.024(2) -0.0136(19) -0.010(2) 0.018(2)
C61 0.054(3) 0.052(3) 0.040(3) -0.016(2) 0.002(2) 0.009(2)
C62 0.091(4) 0.049(3) 0.036(2) 0.014(2) -0.027(3) -0.040(3)
C48 0.046(3) 0.038(2) 0.046(3) -0.002(2) -0.007(2) -0.016(2)
C53 0.031(2) 0.026(2) 0.0258(19) -0.0066(16) 0.0037(16) -0.0033(16)
C65 0.045(3) 0.041(2) 0.035(2) -0.0055(19) -0.0007(19) -0.009(2)
F1A 0.117(6) 0.040(4) 0.059(4) -0.006(3) -0.022(4) -0.030(4)
F1B 0.071(4) 0.118(5) 0.070(4) 0.005(3) -0.007(3) -0.069(4)

loop_
_atom_type_symbol
_atom_type_description
_atom_type_scat_dispersion_real
_atom_type_scat_dispersion_imag
_atom_type_scat_source
C C 0.0033 0.0016 'International Tables Vol C Tables 4.2.6.8 and 6.1.1.4'
H H 0.0000 0.0000 'International Tables Vol C Tables 4.2.6.8 and 6.1.1.4'
B B 0.0013 0.0007 'International Tables Vol C Tables 4.2.6.8 and 6.1.1.4'
N N 0.0061 0.0033 'International Tables Vol C Tables 4.2.6.8 and 6.1.1.4'
Si Si 0.0817 0.0704 'International Tables Vol C Tables 4.2.6.8 and 6.1.1.4'
P P 0.1023 0.0942 'International Tables Vol C Tables 4.2.6.8 and 6.1.1.4'
Ru Ru -1.2594 0.8363 'International Tables Vol C Tables 4.2.6.8 and 6.1.1.4'
F F 0.0171 0.0103 'International Tables Vol C Tables 4.2.6.8 and 6.1.1.4'

loop_
_geom_angle_atom_site_label_1
_geom_angle_atom_site_label_2
_geom_angle_atom_site_label_3
_geom_angle
C53 Ru1 Si1 64.32(13)
C53 Ru1 Si1B 66.9(4)
Si1 Ru1 Si1B 8.7(8)
C53 Ru1 P3 93.78(11)
Si1 Ru1 P3 125.90(6)
Si1B Ru1 P3 134.6(8)
C53 Ru1 P2 96.84(11)
Si1 Ru1 P2 138.22(7)
Si1B Ru1 P2 130.9(7)
P3 Ru1 P2 90.34(3)
C53 Ru1 P1 175.69(11)
Si1 Ru1 P1 111.38(8)
Si1B Ru1 P1 108.8(3)
P3 Ru1 P1 89.20(3)
P2 Ru1 P1 86.25(3)
C37 P1 C19 106.78(15)
C37 P1 C13 105.26(16)
C19 P1 C13 98.79(15)
C37 P1 Ru1 112.12(11)
C19 P1 Ru1 114.87(11)
C13 P1 Ru1 117.62(11)
C39 P2 C7 106.30(16)
C39 P2 C1 106.25(16)
C7 P2 C1 97.35(15)
C39 P2 Ru1 112.57(11)
C7 P2 Ru1 115.33(12)
C1 P2 Ru1 117.45(11)
C38 P3 C25 106.77(16)
C38 P3 C31 104.82(15)
C25 P3 C31 99.49(16)
C38 P3 Ru1 111.62(12)
C25 P3 Ru1 115.04(12)
C31 P3 Ru1 117.77(11)
N1 Si1 C52 110.9(3)
N1 Si1 C46 107.3(4)
C52 Si1 C46 102.4(4)
N1 Si1 C53 33.64(14)
C52 Si1 C53 127.3(3)
C46 Si1 C53 122.0(3)
N1 Si1 Ru1 84.58(17)
C52 Si1 Ru1 121.8(2)
C46 Si1 Ru1 126.8(3)
C53 Si1 Ru1 51.07(11)
C51 C46 C47 119.6(8)
C51 C46 Si1 120.8(7)
C47 C46 Si1 119.4(7)
C46B Si1B N1 96.1(15)
C46B Si1B C52B 117.2(16)
N1 Si1B C52B 113.3(11)
C46B Si1B Ru1 119.1(15)
N1 Si1B Ru1 82.3(5)
C52B Si1B Ru1 118.9(11)
C47 C46B C51 98(3)
C47 C46B Si1B 133(2)
C51 C46B Si1B 128(2)
C6 C1 C2 118.4(3)
C6 C1 P2 124.3(3)
C2 C1 P2 117.3(3)
C45 C40 C41 114.3(3)
C45 C40 B1 125.2(3)
C41 C40 B1 120.5(3)
C27 C26 C25 121.4(3)
C21 C20 C19 120.9(4)
C42 C41 C40 123.4(3)
C24 C19 C20 118.0(3)
C24 C19 P1 121.5(3)
C20 C19 P1 120.5(3)
C23 C24 C19 121.1(3)
B1 C38 P3 116.2(2)
C30 C25 C26 118.1(3)
C30 C25 P3 123.7(3)
C26 C25 P3 118.1(3)
C34 C35 C36 120.1(4)
C28 C27 C26 119.7(4)
C3 C2 C1 121.1(4)
C25 C30 C29 120.5(3)
C9 C8 C7 121.2(4)
C4 C5 C6 120.6(4)
C11 C12 C7 120.4(3)
C40 C45 C44 122.8(3)
C14 C13 C18 118.4(3)
C14 C13 P1 120.6(3)
C18 C13 P1 120.7(3)
C43 C44 C45 120.6(3)
C44 C43 C42 118.8(3)
C35 C36 C31 121.3(3)
B1 C37 P1 114.6(2)
C53 N1 C54 126.7(3)
C53 N1 Si1 96.5(3)
C54 N1 Si1 135.6(3)
C53 N1 Si1B 96.3(4)
C54 N1 Si1B 137.1(4)
Si1 N1 Si1B 10.5(9)
C12 C7 C8 118.4(3)
C12 C7 P2 121.4(3)
C8 C7 P2 120.2(3)
C43 C42 C41 120.1(3)
C1 C6 C5 120.2(3)
C17 C18 C13 121.2(4)
B1 C39 P2 115.5(2)
C33 C32 C31 121.2(4)
C13 C14 C15 120.2(4)
C50 C49 C48 119.9(4)
C32 C31 C36 117.4(3)
C32 C31 P3 123.8(3)
C36 C31 P3 118.8(3)
C2 C3 C4 119.9(4)
C33 C34 C35 119.2(3)
C54 C59 C58 117.0(4)
C54 C59 C60 122.1(4)
C58 C59 C60 120.9(4)
C16 C17 C18 120.4(4)
C22 C21 C20 120.3(4)
C46 C51 C50 120.3(6)
C46 C51 C46B 11.3(17)
C50 C51 C46B 128.6(14)
C5 C4 C3 119.7(3)
C40 B1 C37 110.7(3)
C40 B1 C38 107.4(3)
C37 B1 C38 110.7(3)
C40 B1 C39 107.2(3)
C37 B1 C39 109.5(3)
C38 B1 C39 111.2(3)
C10 C11 C12 120.6(4)
C22 C23 C24 120.2(4)
C34 C33 C32 120.8(4)
C56 C57 C58 120.7(4)
C21 C22 C23 119.6(3)
C11 C10 C9 119.6(4)
C29 C28 C27 119.9(3)
C49 C50 C51 119.4(4)
C55 C54 C59 123.1(4)
C55 C54 N1 118.3(4)
C59 C54 N1 118.6(3)
C65 C66 C67 119.7(4)
C62 C67 C66 119.6(4)
C16 C15 C14 120.8(4)
C28 C29 C30 120.3(3)
C17 C16 C15 119.0(4)
C46 C47 C48 120.5(6)
C46 C47 C46B 14.4(19)
C48 C47 C46B 132.4(16)
C63 C64 C65 119.8(5)
C54 C55 C56 116.8(4)
C54 C55 C61 122.3(4)
C56 C55 C61 120.9(4)
C64 C63 F1B 129.1(6)
C64 C63 C62 119.7(4)
F1B C63 C62 111.2(6)
C8 C9 C10 119.7(4)
C57 C58 C59 121.6(5)
C57 C56 C55 120.8(4)
F1A C62 C67 128.2(7)
F1A C62 C63 111.0(6)
C67 C62 C63 120.8(5)
C47 C48 C49 120.2(4)
N1 C53 Ru1 114.2(3)
N1 C53 Si1 49.9(2)
Ru1 C53 Si1 64.60(13)
C66 C65 C64 120.5(4)

loop_
_geom_bond_atom_site_label_1
_geom_bond_atom_site_label_2
_geom_bond_distance
Ru1 C53 2.034(4)
Ru1 Si1 2.362(4)
Ru1 Si1B 2.364(12)
Ru1 P3 2.3711(10)
Ru1 P2 2.3822(9)
Ru1 P1 2.3879(9)
P1 C37 1.823(3)
P1 C19 1.845(3)
P1 C13 1.848(4)
P2 C39 1.820(3)
P2 C7 1.841(4)
P2 C1 1.851(3)
P3 C38 1.815(3)
P3 C25 1.841(3)
P3 C31 1.848(4)
Si1 N1 1.814(4)
Si1 C52 1.864(6)
Si1 C46 1.919(10)
Si1 C53 2.357(5)
C46 C51 1.380(12)
C46 C47 1.382(12)
Si1B C46B 1.85(4)
Si1B N1 1.919(16)
Si1B C52B 2.08(4)
C46B C47 1.53(4)
C46B C51 1.64(4)
C1 C6 1.390(5)
C1 C2 1.401(5)
C40 C45 1.396(5)
C40 C41 1.406(5)
C40 B1 1.640(5)
C26 C27 1.384(5)
C26 C25 1.391(5)
C20 C21 1.390(5)
C20 C19 1.395(5)
C41 C42 1.387(5)
C19 C24 1.393(5)
C24 C23 1.387(5)
C38 B1 1.668(5)
C25 C30 1.384(5)
C35 C34 1.381(5)
C35 C36 1.389(5)
C27 C28 1.378(5)
C2 C3 1.382(5)
C30 C29 1.395(5)
C8 C9 1.380(5)
C8 C7 1.391(5)
C5 C4 1.382(6)
C5 C6 1.393(5)
C12 C11 1.387(5)
C12 C7 1.388(5)
C45 C44 1.396(5)
C13 C14 1.386(5)
C13 C18 1.396(5)
C44 C43 1.374(5)
C43 C42 1.375(5)
C36 C31 1.396(5)
C37 B1 1.665(5)
N1 C53 1.314(5)
N1 C54 1.463(5)
C18 C17 1.385(5)
C39 B1 1.674(5)
C32 C33 1.384(5)
C32 C31 1.390(5)
C14 C15 1.394(5)
C49 C50 1.377(6)
C49 C48 1.397(6)
C3 C4 1.383(6)
C34 C33 1.376(6)
C59 C54 1.393(6)
C59 C58 1.396(6)
C59 C60 1.504(6)
C17 C16 1.378(6)
C21 C22 1.381(6)
C51 C50 1.417(6)
C11 C10 1.375(6)
C23 C22 1.382(6)
C57 C56 1.365(7)
C57 C58 1.366(7)
C10 C9 1.389(6)
C28 C29 1.375(5)
C54 C55 1.391(6)
C66 C65 1.369(6)
C66 C67 1.378(6)
C67 C62 1.364(7)
C15 C16 1.391(6)
C47 C48 1.384(6)
C64 C63 1.362(8)
C64 C65 1.379(7)
C55 C56 1.417(6)
C55 C61 1.486(7)
C63 F1B 1.364(7)
C63 C62 1.378(8)
C62 F1A 1.214(7)

loop_
_geom_torsion_atom_site_label_1
_geom_torsion_atom_site_label_2
_geom_torsion_atom_site_label_3
_geom_torsion_atom_site_label_4
_geom_torsion
C53 Ru1 P1 C37 160.7(14)
Si1 Ru1 P1 C37 155.58(14)
Si1B Ru1 P1 C37 164.4(8)
P3 Ru1 P1 C37 26.94(13)
P2 Ru1 P1 C37 -63.45(13)
C53 Ru1 P1 C19 38.6(15)
Si1 Ru1 P1 C19 33.44(14)
Si1B Ru1 P1 C19 42.3(8)
P3 Ru1 P1 C19 -95.19(13)
P2 Ru1 P1 C19 174.42(13)
C53 Ru1 P1 C13 -77.0(14)
Si1 Ru1 P1 C13 -82.19(14)
Si1B Ru1 P1 C13 -73.4(8)
P3 Ru1 P1 C13 149.18(13)
P2 Ru1 P1 C13 58.79(13)
C53 Ru1 P2 C39 -151.60(16)
Si1 Ru1 P2 C39 149.79(16)
Si1B Ru1 P2 C39 143.1(6)
P3 Ru1 P2 C39 -57.75(12)
P1 Ru1 P2 C39 31.43(12)
C53 Ru1 P2 C7 86.20(16)
Si1 Ru1 P2 C7 27.59(17)
Si1B Ru1 P2 C7 20.9(6)
P3 Ru1 P2 C7 -179.96(12)
P1 Ru1 P2 C7 -90.78(12)
C53 Ru1 P2 C1 -27.72(17)
Si1 Ru1 P2 C1 -86.33(17)
Si1B Ru1 P2 C1 -93.0(6)
P3 Ru1 P2 C1 66.12(13)
P1 Ru1 P2 C1 155.30(13)
C53 Ru1 P3 C38 123.66(15)
Si1 Ru1 P3 C38 -175.57(15)
Si1B Ru1 P3 C38 -175.4(4)
P2 Ru1 P3 C38 26.79(12)
P1 Ru1 P3 C38 -59.46(12)
C53 Ru1 P3 C25 -114.50(16)
Si1 Ru1 P3 C25 -53.72(16)
Si1B Ru1 P3 C25 -53.6(4)
P2 Ru1 P3 C25 148.63(12)
P1 Ru1 P3 C25 62.39(12)
C53 Ru1 P3 C31 2.35(16)
Si1 Ru1 P3 C31 63.13(16)
Si1B Ru1 P3 C31 63.3(4)
P2 Ru1 P3 C31 -94.52(13)
P1 Ru1 P3 C31 179.23(13)
C53 Ru1 Si1 N1 -3.31(16)
Si1B Ru1 Si1 N1 102(2)
P3 Ru1 Si1 N1 -78.37(15)
P2 Ru1 Si1 N1 66.82(16)
P1 Ru1 Si1 N1 176.26(12)
C53 Ru1 Si1 C52 -114.5(3)
Si1B Ru1 Si1 C52 -9(2)
P3 Ru1 Si1 C52 170.4(3)
P2 Ru1 Si1 C52 -44.4(3)
P1 Ru1 Si1 C52 65.0(3)
C53 Ru1 Si1 C46 104.2(4)
Si1B Ru1 Si1 C46 -150(2)
P3 Ru1 Si1 C46 29.2(5)
P2 Ru1 Si1 C46 174.4(4)
P1 Ru1 Si1 C46 -76.2(4)
Si1B Ru1 Si1 C53 106(2)
P3 Ru1 Si1 C53 -75.06(14)
P2 Ru1 Si1 C53 70.13(15)
P1 Ru1 Si1 C53 179.57(12)
N1 Si1 C46 C51 135.8(6)
C52 Si1 C46 C51 -107.4(6)
C53 Si1 C46 C51 102.3(6)
Ru1 Si1 C46 C51 39.5(8)
N1 Si1 C46 C47 -49.2(7)
C52 Si1 C46 C47 67.6(7)
C53 Si1 C46 C47 -82.7(6)
Ru1 Si1 C46 C47 -145.5(4)
C53 Ru1 Si1B C46B 95.3(15)
Si1 Ru1 Si1B C46B 25(2)
P3 Ru1 Si1B C46B 23.9(15)
P2 Ru1 Si1B C46B 173.9(13)
P1 Ru1 Si1B C46B -84.4(15)
C53 Ru1 Si1B N1 2.6(5)
Si1 Ru1 Si1B N1 -68(2)
P3 Ru1 Si1B N1 -68.8(9)
P2 Ru1 Si1B N1 81.2(12)
P1 Ru1 Si1B N1 -177.1(6)
C53 Ru1 Si1B C52B -109.8(10)
Si1 Ru1 Si1B C52B 180(3)
P3 Ru1 Si1B C52B 178.8(8)
P2 Ru1 Si1B C52B -31.2(11)
P1 Ru1 Si1B C52B 70.5(10)
N1 Si1B C46B C47 -47(3)
C52B Si1B C46B C47 73(4)
Ru1 Si1B C46B C47 -131(3)
N1 Si1B C46B C51 123(3)
C52B Si1B C46B C51 -117(3)
Ru1 Si1B C46B C51 38(3)
C39 P2 C1 C6 7.4(3)
C7 P2 C1 C6 116.8(3)
Ru1 P2 C1 C6 -119.6(3)
C39 P2 C1 C2 -172.1(3)
C7 P2 C1 C2 -62.7(3)
Ru1 P2 C1 C2 60.9(3)
C45 C40 C41 C42 1.5(5)
B1 C40 C41 C42 -178.8(3)
C21 C20 C19 C24 0.9(5)
C21 C20 C19 P1 178.5(3)
C37 P1 C19 C24 -36.2(3)
C13 P1 C19 C24 -145.2(3)
Ru1 P1 C19 C24 88.8(3)
C37 P1 C19 C20 146.3(3)
C13 P1 C19 C20 37.3(3)
Ru1 P1 C19 C20 -88.7(3)
C20 C19 C24 C23 0.3(5)
P1 C19 C24 C23 -177.2(3)
C25 P3 C38 B1 -93.4(3)
C31 P3 C38 B1 161.6(2)
Ru1 P3 C38 B1 33.1(3)
C27 C26 C25 C30 1.3(6)
C27 C26 C25 P3 178.0(3)
C38 P3 C25 C30 -9.0(4)
C31 P3 C25 C30 99.8(3)
Ru1 P3 C25 C30 -133.4(3)
C38 P3 C25 C26 174.5(3)
C31 P3 C25 C26 -76.7(3)
Ru1 P3 C25 C26 50.1(3)
C25 C26 C27 C28 -0.1(6)
C6 C1 C2 C3 -0.2(5)
P2 C1 C2 C3 179.3(3)
C26 C25 C30 C29 -1.9(5)
P3 C25 C30 C29 -178.3(3)
C41 C40 C45 C44 -1.4(5)
B1 C40 C45 C44 178.9(3)
C37 P1 C13 C14 144.4(3)
C19 P1 C13 C14 -105.4(3)
Ru1 P1 C13 C14 18.7(3)
C37 P1 C13 C18 -42.4(3)
C19 P1 C13 C18 67.8(3)
Ru1 P1 C13 C18 -168.1(2)
C40 C45 C44 C43 0.1(6)
C45 C44 C43 C42 1.2(6)
C34 C35 C36 C31 1.2(6)
C19 P1 C37 B1 160.7(2)
C13 P1 C37 B1 -95.0(3)
Ru1 P1 C37 B1 34.0(3)
C52 Si1 N1 C53 126.7(3)
C46 Si1 N1 C53 -122.3(4)
Ru1 Si1 N1 C53 4.7(2)
C52 Si1 N1 C54 -65.9(5)
C46 Si1 N1 C54 45.2(5)
C53 Si1 N1 C54 167.5(6)
Ru1 Si1 N1 C54 172.1(4)
C52 Si1 N1 Si1B 37(2)
C46 Si1 N1 Si1B 148(3)
C53 Si1 N1 Si1B -89(2)
Ru1 Si1 N1 Si1B -85(2)
C46B Si1B N1 C53 -122.3(13)
C52B Si1B N1 C53 114.6(10)
Ru1 Si1B N1 C53 -3.7(8)
C46B Si1B N1 C54 57.3(17)
C52B Si1B N1 C54 -65.8(15)
Ru1 Si1B N1 C54 175.9(6)
C46B Si1B N1 Si1 -30(2)
C52B Si1B N1 Si1 -154(3)
Ru1 Si1B N1 Si1 88(2)
C11 C12 C7 C8 2.5(5)
C11 C12 C7 P2 -179.2(3)
C9 C8 C7 C12 -2.4(6)
C9 C8 C7 P2 179.4(3)
C39 P2 C7 C12 23.9(3)
C1 P2 C7 C12 -85.4(3)
Ru1 P2 C7 C12 149.4(3)
C39 P2 C7 C8 -157.8(3)
C1 P2 C7 C8 92.8(3)
Ru1 P2 C7 C8 -32.3(3)
C44 C43 C42 C41 -1.1(6)
C40 C41 C42 C43 -0.3(6)
C2 C1 C6 C5 0.1(5)
P2 C1 C6 C5 -179.4(3)
C4 C5 C6 C1 0.4(6)
C14 C13 C18 C17 -1.5(6)
P1 C13 C18 C17 -174.9(3)
C7 P2 C39 B1 157.1(2)
C1 P2 C39 B1 -99.9(3)
Ru1 P2 C39 B1 30.0(3)
C18 C13 C14 C15 3.0(6)
P1 C13 C14 C15 176.3(3)
C33 C32 C31 C36 -0.7(5)
C33 C32 C31 P3 179.5(3)
C35 C36 C31 C32 -0.9(5)
C35 C36 C31 P3 178.9(3)
C38 P3 C31 C32 118.6(3)
C25 P3 C31 C32 8.3(3)
Ru1 P3 C31 C32 -116.7(3)
C38 P3 C31 C36 -61.2(3)
C25 P3 C31 C36 -171.5(3)
Ru1 P3 C31 C36 63.5(3)
C1 C2 C3 C4 -0.1(5)
C36 C35 C34 C33 0.1(6)
C13 C18 C17 C16 -1.2(6)
C19 C20 C21 C22 -1.0(6)
C47 C46 C51 C50 1.1(9)
Si1 C46 C51 C50 176.1(4)
C47 C46 C51 C46B -138(9)
Si1 C46 C51 C46B 36(8)
C47 C46B C51 C46 32(7)
Si1B C46B C51 C46 -141(10)
C47 C46B C51 C50 -14(3)
Si1B C46B C51 C50 173.5(16)
C6 C5 C4 C3 -0.8(6)
C2 C3 C4 C5 0.6(6)
C45 C40 B1 C37 -26.3(4)
C41 C40 B1 C37 154.0(3)
C45 C40 B1 C38 -147.3(3)
C41 C40 B1 C38 33.0(4)
C45 C40 B1 C39 93.1(4)
C41 C40 B1 C39 -86.6(4)
P1 C37 B1 C40 159.6(2)
P1 C37 B1 C38 -81.4(3)
P1 C37 B1 C39 41.6(3)
P3 C38 B1 C40 161.7(2)
P3 C38 B1 C37 40.7(3)
P3 C38 B1 C39 -81.3(3)
P2 C39 B1 C40 158.8(2)
P2 C39 B1 C37 -81.0(3)
P2 C39 B1 C38 41.7(3)
C7 C12 C11 C10 -0.5(6)
C19 C24 C23 C22 -1.5(6)
C35 C34 C33 C32 -1.7(6)
C31 C32 C33 C34 2.0(6)
C20 C21 C22 C23 -0.2(6)
C24 C23 C22 C21 1.4(6)
C12 C11 C10 C9 -1.8(6)
C26 C27 C28 C29 -0.6(6)
C48 C49 C50 C51 0.6(7)
C46 C51 C50 C49 -0.1(7)
C46B C51 C50 C49 9(2)
C58 C59 C54 C55 -1.4(6)
C60 C59 C54 C55 177.2(4)
C58 C59 C54 N1 177.3(3)
C60 C59 C54 N1 -4.1(5)
C53 N1 C54 C55 -107.3(5)
Si1 N1 C54 C55 88.3(5)
Si1B N1 C54 C55 73.2(15)
C53 N1 C54 C59 73.9(5)
Si1 N1 C54 C59 -90.4(5)
Si1B N1 C54 C59 -105.6(14)
C65 C66 C67 C62 0.7(6)
C13 C14 C15 C16 -1.7(6)
C27 C28 C29 C30 0.1(6)
C25 C30 C29 C28 1.2(6)
C18 C17 C16 C15 2.5(6)
C14 C15 C16 C17 -1.0(6)
C51 C46 C47 C48 -2.5(9)
Si1 C46 C47 C48 -177.5(4)
C51 C46 C47 C46B 146(7)
Si1 C46 C47 C46B -29(7)
C51 C46B C47 C46 -25(5)
Si1B C46B C47 C46 147(9)
C51 C46B C47 C48 13(3)
Si1B C46B C47 C48 -174.9(18)
C59 C54 C55 C56 2.2(6)
N1 C54 C55 C56 -176.5(3)
C59 C54 C55 C61 -176.7(4)
N1 C54 C55 C61 4.6(5)
C65 C64 C63 F1B -178.7(5)
C65 C64 C63 C62 -0.2(7)
C7 C8 C9 C10 0.1(6)
C11 C10 C9 C8 1.9(7)
C56 C57 C58 C59 1.7(7)
C54 C59 C58 C57 -0.6(6)
C60 C59 C58 C57 -179.3(4)
C58 C57 C56 C55 -0.7(6)
C54 C55 C56 C57 -1.1(6)
C61 C55 C56 C57 177.8(4)
C66 C67 C62 F1A 179.6(5)
C66 C67 C62 C63 -0.4(6)
C64 C63 C62 F1A -179.8(5)
F1B C63 C62 F1A -1.1(7)
C64 C63 C62 C67 0.2(7)
F1B C63 C62 C67 178.9(4)
C46 C47 C48 C49 2.9(7)
C46B C47 C48 C49 -7(2)
C50 C49 C48 C47 -1.9(7)
C54 N1 C53 Ru1 -175.0(3)
Si1 N1 C53 Ru1 -5.9(3)
Si1B N1 C53 Ru1 4.7(10)
C54 N1 C53 Si1 -169.1(5)
Si1B N1 C53 Si1 10.6(9)
Si1 Ru1 C53 N1 5.0(2)
Si1B Ru1 C53 N1 -4.1(9)
P3 Ru1 C53 N1 133.3(3)
P2 Ru1 C53 N1 -135.9(3)
P1 Ru1 C53 N1 -0.3(17)
Si1B Ru1 C53 Si1 -9.1(8)
P3 Ru1 C53 Si1 128.34(8)
P2 Ru1 C53 Si1 -140.87(8)
P1 Ru1 C53 Si1 -5.3(15)
C52 Si1 C53 N1 -70.4(4)
C46 Si1 C53 N1 72.2(5)
Ru1 Si1 C53 N1 -174.0(3)
N1 Si1 C53 Ru1 174.0(3)
C52 Si1 C53 Ru1 103.7(3)
C46 Si1 C53 Ru1 -113.8(4)
C67 C66 C65 C64 -0.7(6)
C63 C64 C65 C66 0.5(7)
